data_4023013
loop_
_publ_author_name
'Hsu-Kai Chang'
'Yen-Chen Liao'
'Rai-Shung Liu'

_publ_section_title
;
 Diversity in Platinum-Catalyzed Hydrative Cyclization of
 Trialkyne Substrates To Form Tetracyclic Ketones
;
_journal_name_full 'Journal of Organic Chemistry'
_journal_page_first 8139
_journal_page_last 8141
_journal_paper_doi 10.1021/jo701458b
_journal_volume 72
_journal_year 2007
_chemical_formula_sum 'C26 H20 O2'
_chemical_formula_weight 364.42
_chemical_name_systematic
; 
 ? 
;
_space_group_IT_number 2
_symmetry_cell_setting triclinic
_symmetry_space_group_name_Hall '-P 1'
_symmetry_space_group_name_H-M 'P -1'
_atom_sites_solution_hydrogens geom
_atom_sites_solution_primary direct
_atom_sites_solution_secondary difmap
_audit_creation_method SHELXL-97
_cell_angle_alpha 91.9320(10)
_cell_angle_beta 110.340(2)
_cell_angle_gamma 104.2740(10)
_cell_formula_units_Z 2
_cell_length_a 9.4914(4)
_cell_length_b 10.2968(8)
_cell_length_c 10.8371(7)
_cell_measurement_reflns_used 129
_cell_measurement_temperature 273(2)
_cell_measurement_theta_max 25
_cell_measurement_theta_min 2.5
_cell_volume 954.08(10)
_computing_cell_refinement 'Bruker Smart'
_computing_data_collection 'Bruker Smart'
_computing_data_reduction 'Bruker Saint'
_computing_molecular_graphics 'Bruker Shelxtl'
_computing_publication_material 'Bruker Shelxtl'
_computing_structure_refinement 'Shelxtl-97 (Sheldrick, 2000)'
_computing_structure_solution 'Shelxtl-97 (Sheldrick, 1990)'
_diffrn_ambient_temperature 273(2)
_diffrn_measured_fraction_theta_full 0.891
_diffrn_measured_fraction_theta_max 0.891
_diffrn_measurement_device_type 'CCD area detector'
_diffrn_measurement_method 'phi and omega scans'
_diffrn_radiation_monochromator graphite
_diffrn_radiation_source 'fine-focus sealed tube'
_diffrn_radiation_type MoK\a
_diffrn_radiation_wavelength 0.71073
_diffrn_reflns_av_R_equivalents 0.0262
_diffrn_reflns_av_sigmaI/netI 0.0537
_diffrn_reflns_limit_h_max 11
_diffrn_reflns_limit_h_min -7
_diffrn_reflns_limit_k_max 13
_diffrn_reflns_limit_k_min -13
_diffrn_reflns_limit_l_max 13
_diffrn_reflns_limit_l_min -14
_diffrn_reflns_number 6615
_diffrn_reflns_theta_full 28.38
_diffrn_reflns_theta_max 28.38
_diffrn_reflns_theta_min 2.98
_exptl_absorpt_coefficient_mu 0.079
_exptl_absorpt_correction_T_max 0.95855
_exptl_absorpt_correction_T_min 0.89014
_exptl_absorpt_correction_type empirical
_exptl_crystal_colour yellow
_exptl_crystal_density_diffrn 1.269
_exptl_crystal_density_meas ?
_exptl_crystal_density_method .
_exptl_crystal_description lump
_exptl_crystal_F_000 384
_exptl_crystal_size_max 0.20
_exptl_crystal_size_mid 0.10
_exptl_crystal_size_min 0.10
_refine_diff_density_max 0.456
_refine_diff_density_min -0.456
_refine_diff_density_rms 0.044
_refine_ls_extinction_coef 0.012(5)
_refine_ls_extinction_expression Fc^*^=kFc[1+0.001xFc^2^\l^3^/sin(2\q)]^-1/4^
_refine_ls_extinction_method SHELXL
_refine_ls_goodness_of_fit_ref 1.041
_refine_ls_hydrogen_treatment mixed
_refine_ls_matrix_type full
_refine_ls_number_parameters 298
_refine_ls_number_reflns 4278
_refine_ls_number_restraints 0
_refine_ls_restrained_S_all 1.041
_refine_ls_R_factor_all 0.1172
_refine_ls_R_factor_gt 0.0664
_refine_ls_shift/su_max 0.001
_refine_ls_shift/su_mean 0.000
_refine_ls_structure_factor_coef Fsqd
_refine_ls_weighting_details 'calc w=1/[\s^2^(Fo^2^)+(0.0896P)^2^+0.2570P] where P=(Fo^2^+2Fc^2^)/3'
_refine_ls_weighting_scheme calc
_refine_ls_wR_factor_gt 0.1683
_refine_ls_wR_factor_ref 0.2076
_reflns_number_gt 2371
_reflns_number_total 4278
_reflns_threshold_expression >2sigma(I)
_cod_data_source_file jo701458b-File004.cif
_cod_data_source_block 06dc54_0m
_cod_depositor_comments
;
The following automatic conversions were performed:
'_symmetry_cell_setting' value 'Triclinic' changed to 'triclinic'
according to '/home/saulius/struct/CIF-dictionaries/cif_core.dic'
dictionary named 'cif_core.dic' version 2.4.1 from
2010-06-29.

'_exptl_absorpt_correction_type' value 'Empirical' changed to
'empirical' according to
'/home/saulius/struct/CIF-dictionaries/cif_core.dic' dictionary named
'cif_core.dic' version 2.4.1 from 2010-06-29.

Automatic conversion script
Id: cif_fix_enum 1527 2010-12-29 10:47:43Z saulius 
;
_cod_database_code 4023013

loop_
_symmetry_equiv_pos_as_xyz
'x, y, z'
'-x, -y, -z'

loop_
_atom_site_label
_atom_site_type_symbol
_atom_site_fract_x
_atom_site_fract_y
_atom_site_fract_z
_atom_site_U_iso_or_equiv
_atom_site_adp_type
_atom_site_occupancy
_atom_site_symmetry_multiplicity
_atom_site_calc_flag
_atom_site_refinement_flags
C1 C 0.3334(3) 0.0775(2) 0.7017(3) 0.0493(6) Uani 1 1 d .
C2 C 0.4209(3) 0.0963(3) 0.6213(3) 0.0521(7) Uani 1 1 d .
C3 C 0.3737(3) 0.1544(3) 0.5068(3) 0.0521(7) Uani 1 1 d .
C4 C 0.2367(3) 0.1962(2) 0.4688(2) 0.0453(6) Uani 1 1 d .
C5 C 0.1512(3) 0.1762(3) 0.5506(3) 0.0517(7) Uani 1 1 d .
C6 C 0.1973(3) 0.1182(3) 0.6663(3) 0.0545(7) Uani 1 1 d .
C7 C 0.1838(3) 0.2639(2) 0.3479(2) 0.0447(6) Uani 1 1 d .
C8 C 0.1495(3) 0.1988(3) 0.2263(3) 0.0493(6) Uani 1 1 d .
C9 C 0.0974(3) 0.2570(3) 0.1010(3) 0.0540(7) Uani 1 1 d .
C10 C -0.0336(3) 0.3206(3) 0.0695(3) 0.0527(7) Uani 1 1 d .
C11 C -0.1428(4) 0.2864(3) -0.0609(3) 0.0667(9) Uani 1 1 d .
C12 C -0.2729(4) 0.3330(4) -0.1003(4) 0.0813(11) Uani 1 1 d .
H12 H -0.3457 0.3077 -0.1866 0.098 Uiso 1 1 calc R
C13 C -0.2960(4) 0.4176(4) -0.0118(4) 0.0786(10) Uani 1 1 d .
C14 C -0.1870(4) 0.4559(3) 0.1160(3) 0.0655(8) Uani 1 1 d .
C15 C -0.0540(3) 0.4074(3) 0.1609(3) 0.0511(7) Uani 1 1 d .
C16 C 0.0595(3) 0.4571(3) 0.2938(3) 0.0471(6) Uani 1 1 d .
C17 C 0.0685(4) 0.5892(3) 0.3652(3) 0.0554(7) Uani 1 1 d .
C18 C 0.2043(3) 0.6066(3) 0.4922(3) 0.0501(6) Uani 1 1 d .
C19 C 0.2710(4) 0.7125(3) 0.5960(3) 0.0604(8) Uani 1 1 d .
C20 C 0.3989(4) 0.7067(3) 0.7044(3) 0.0659(8) Uani 1 1 d .
C21 C 0.4603(4) 0.5970(3) 0.7092(3) 0.0612(8) Uani 1 1 d .
C22 C 0.3933(3) 0.4898(3) 0.6070(3) 0.0523(7) Uani 1 1 d .
C23 C 0.2631(3) 0.4938(2) 0.4977(2) 0.0458(6) Uani 1 1 d .
C24 C 0.1680(3) 0.3998(2) 0.3725(2) 0.0447(6) Uani 1 1 d .
C25 C 0.1677(4) 0.0591(3) 0.2042(3) 0.0656(8) Uani 1 1 d .
H25A H 0.2650 0.0665 0.1927 0.098 Uiso 1 1 calc R
H25B H 0.0829 0.0089 0.1262 0.098 Uiso 1 1 calc R
H25C H 0.1665 0.0133 0.2797 0.098 Uiso 1 1 calc R
C26 C 0.3012(5) -0.0074(4) 0.8953(4) 0.0954(12) Uiso 1 1 d .
H26A H 0.2907 0.0758 0.9288 0.143 Uiso 1 1 calc R
H26B H 0.3526 -0.0505 0.9682 0.143 Uiso 1 1 calc R
H26C H 0.1995 -0.0661 0.8441 0.143 Uiso 1 1 calc R
H2A H 0.518(3) 0.067(3) 0.648(3) 0.068(9) Uiso 1 1 d .
H3A H 0.436(3) 0.170(3) 0.449(3) 0.063(8) Uiso 1 1 d .
H5A H 0.054(4) 0.202(3) 0.527(3) 0.080(10) Uiso 1 1 d .
H6A H 0.137(4) 0.107(3) 0.723(3) 0.072(9) Uiso 1 1 d .
H11A H -0.116(4) 0.233(3) -0.122(3) 0.074(10) Uiso 1 1 d .
H13A H -0.394(5) 0.450(4) -0.040(4) 0.106(13) Uiso 1 1 d .
H14A H -0.207(4) 0.515(3) 0.183(3) 0.076(10) Uiso 1 1 d .
H17A H 0.081(3) 0.664(3) 0.311(3) 0.063(8) Uiso 1 1 d .
H19A H 0.223(3) 0.791(3) 0.586(3) 0.071(9) Uiso 1 1 d .
H20A H 0.446(4) 0.784(3) 0.777(3) 0.080(10) Uiso 1 1 d .
H21A H 0.551(4) 0.593(3) 0.792(3) 0.073(9) Uiso 1 1 d .
H22A H 0.443(3) 0.414(3) 0.608(3) 0.063(8) Uiso 1 1 d .
H17B H -0.032(4) 0.580(3) 0.385(3) 0.071(9) Uiso 1 1 d .
O1 O 0.3914(2) 0.0200(2) 0.81343(19) 0.0635(6) Uani 1 1 d .
O2 O 0.1466(3) 0.2346(2) 0.0136(2) 0.0771(7) Uiso 1 1 d .

loop_
_atom_site_aniso_label
_atom_site_aniso_U_11
_atom_site_aniso_U_22
_atom_site_aniso_U_33
_atom_site_aniso_U_23
_atom_site_aniso_U_13
_atom_site_aniso_U_12
C1 0.0535(15) 0.0414(13) 0.0488(15) 0.0079(11) 0.0124(13) 0.0147(11)
C2 0.0495(15) 0.0559(16) 0.0543(16) 0.0105(13) 0.0153(13) 0.0258(13)
C3 0.0503(15) 0.0573(16) 0.0558(16) 0.0092(13) 0.0229(14) 0.0223(13)
C4 0.0475(14) 0.0397(13) 0.0484(14) 0.0062(11) 0.0149(12) 0.0155(11)
C5 0.0475(15) 0.0546(16) 0.0572(16) 0.0127(13) 0.0202(13) 0.0195(12)
C6 0.0537(16) 0.0601(17) 0.0585(17) 0.0170(14) 0.0271(14) 0.0205(13)
C7 0.0423(13) 0.0461(14) 0.0488(14) 0.0085(11) 0.0176(11) 0.0160(11)
C8 0.0504(15) 0.0461(14) 0.0493(14) 0.0039(11) 0.0148(12) 0.0148(11)
C9 0.0654(17) 0.0496(15) 0.0491(15) 0.0009(12) 0.0265(14) 0.0122(13)
C10 0.0523(15) 0.0464(14) 0.0526(15) 0.0148(12) 0.0133(13) 0.0093(12)
C11 0.076(2) 0.0573(18) 0.0527(17) 0.0149(14) 0.0108(16) 0.0110(16)
C12 0.071(2) 0.075(2) 0.069(2) 0.0234(18) -0.0011(18) 0.0067(18)
C13 0.057(2) 0.086(3) 0.082(2) 0.034(2) 0.0105(18) 0.0193(18)
C14 0.0581(18) 0.073(2) 0.070(2) 0.0258(17) 0.0224(16) 0.0257(15)
C15 0.0479(15) 0.0511(15) 0.0547(15) 0.0198(12) 0.0193(13) 0.0124(12)
C16 0.0480(14) 0.0455(14) 0.0533(15) 0.0119(11) 0.0227(12) 0.0157(11)
C17 0.0638(18) 0.0483(15) 0.0657(18) 0.0134(13) 0.0317(16) 0.0232(13)
C18 0.0581(16) 0.0451(14) 0.0553(15) 0.0102(12) 0.0308(13) 0.0138(12)
C19 0.071(2) 0.0470(16) 0.070(2) 0.0024(14) 0.0366(17) 0.0132(14)
C20 0.074(2) 0.0555(18) 0.0633(19) -0.0036(15) 0.0291(17) 0.0058(15)
C21 0.0632(18) 0.0625(18) 0.0518(17) 0.0035(14) 0.0206(15) 0.0079(15)
C22 0.0545(16) 0.0534(16) 0.0507(15) 0.0085(12) 0.0210(13) 0.0151(13)
C23 0.0510(15) 0.0433(13) 0.0490(14) 0.0090(11) 0.0253(12) 0.0132(11)
C24 0.0471(14) 0.0441(13) 0.0466(14) 0.0099(11) 0.0214(12) 0.0130(11)
C25 0.076(2) 0.0538(17) 0.0621(18) -0.0021(14) 0.0159(16) 0.0233(15)
O1 0.0684(13) 0.0719(13) 0.0571(12) 0.0258(10) 0.0239(10) 0.0279(10)

loop_
_atom_type_symbol
_atom_type_description
_atom_type_scat_dispersion_real
_atom_type_scat_dispersion_imag
_atom_type_scat_source
C C 0.0033 0.0016 'International Tables Vol C Tables 4.2.6.8 and 6.1.1.4'
H H 0.0000 0.0000 'International Tables Vol C Tables 4.2.6.8 and 6.1.1.4'
O O 0.0106 0.0060 'International Tables Vol C Tables 4.2.6.8 and 6.1.1.4'

loop_
_geom_angle_atom_site_label_1
_geom_angle_atom_site_label_2
_geom_angle_atom_site_label_3
_geom_angle
O1 C1 C2 115.9(2)
O1 C1 C6 124.6(3)
C2 C1 C6 119.5(3)
C3 C2 C1 120.7(3)
C3 C2 H2A 120.4(17)
C1 C2 H2A 119.0(17)
C2 C3 C4 120.9(3)
C2 C3 H3A 121.7(16)
C4 C3 H3A 117.4(16)
C5 C4 C3 117.4(3)
C5 C4 C7 119.7(2)
C3 C4 C7 122.8(2)
C4 C5 C6 122.3(3)
C4 C5 H5A 120.3(19)
C6 C5 H5A 117.4(19)
C5 C6 C1 119.2(3)
C5 C6 H6A 120.8(18)
C1 C6 H6A 120.0(18)
C8 C7 C24 124.4(2)
C8 C7 C4 120.3(2)
C24 C7 C4 115.2(2)
C7 C8 C9 124.5(2)
C7 C8 C25 123.2(3)
C9 C8 C25 112.2(2)
O2 C9 C8 119.1(3)
O2 C9 C10 119.1(3)
C8 C9 C10 120.8(2)
C11 C10 C15 120.1(3)
C11 C10 C9 115.3(3)
C15 C10 C9 124.6(2)
C12 C11 C10 120.9(3)
C12 C11 H11A 123.2(18)
C10 C11 H11A 115.8(18)
C11 C12 C13 120.0(3)
C11 C12 H12 120.0
C13 C12 H12 120.0
C14 C13 C12 119.9(3)
C14 C13 H13A 120(2)
C12 C13 H13A 120(2)
C13 C14 C15 121.7(3)
C13 C14 H14A 119.4(17)
C15 C14 H14A 118.7(17)
C10 C15 C14 117.4(3)
C10 C15 C16 123.6(2)
C14 C15 C16 118.8(3)
C24 C16 C15 129.0(2)
C24 C16 C17 110.3(2)
C15 C16 C17 120.7(2)
C18 C17 C16 103.6(2)
C18 C17 H17A 113.5(17)
C16 C17 H17A 110.9(16)
C18 C17 H17B 109.7(16)
C16 C17 H17B 109.4(17)
H17A C17 H17B 110(2)
C19 C18 C23 121.0(3)
C19 C18 C17 129.6(3)
C23 C18 C17 109.4(2)
C20 C19 C18 119.1(3)
C20 C19 H19A 123.8(17)
C18 C19 H19A 117.2(17)
C19 C20 C21 120.4(3)
C19 C20 H20A 117.8(19)
C21 C20 H20A 121.8(19)
C20 C21 C22 121.1(3)
C20 C21 H21A 119.0(17)
C22 C21 H21A 119.8(18)
C21 C22 C23 119.1(3)
C21 C22 H22A 120.8(16)
C23 C22 H22A 119.9(16)
C22 C23 C18 119.4(2)
C22 C23 C24 132.6(2)
C18 C23 C24 108.0(2)
C16 C24 C7 127.4(2)
C16 C24 C23 108.6(2)
C7 C24 C23 123.8(2)
C8 C25 H25A 109.5
C8 C25 H25B 109.5
H25A C25 H25B 109.5
C8 C25 H25C 109.5
H25A C25 H25C 109.5
H25B C25 H25C 109.5
O1 C26 H26A 109.5
O1 C26 H26B 109.5
H26A C26 H26B 109.5
O1 C26 H26C 109.5
H26A C26 H26C 109.5
H26B C26 H26C 109.5
C1 O1 C26 117.7(2)

loop_
_geom_bond_atom_site_label_1
_geom_bond_atom_site_label_2
_geom_bond_distance
C1 O1 1.366(3)
C1 C2 1.386(4)
C1 C6 1.388(4)
C2 C3 1.376(4)
C2 H2A 0.99(3)
C3 C4 1.400(4)
C3 H3A 1.00(3)
C4 C5 1.385(4)
C4 C7 1.494(3)
C5 C6 1.385(4)
C5 H5A 0.98(3)
C6 H6A 0.96(3)
C7 C8 1.352(3)
C7 C24 1.469(3)
C8 C9 1.478(4)
C8 C25 1.510(4)
C9 O2 1.231(3)
C9 C10 1.488(4)
C10 C11 1.402(4)
C10 C15 1.406(4)
C11 C12 1.370(5)
C11 H11A 0.99(3)
C12 C13 1.383(5)
C12 H12 0.9300
C13 C14 1.381(5)
C13 H13A 1.02(4)
C14 C15 1.407(4)
C14 H14A 1.03(3)
C15 C16 1.448(4)
C16 C24 1.363(3)
C16 C17 1.510(4)
C17 C18 1.492(4)
C17 H17A 1.00(3)
C17 H17B 1.03(3)
C18 C19 1.391(4)
C18 C23 1.402(4)
C19 C20 1.381(5)
C19 H19A 1.01(3)
C20 C21 1.387(4)
C20 H20A 1.00(3)
C21 C22 1.390(4)
C21 H21A 1.01(3)
C22 C23 1.394(4)
C22 H22A 1.01(3)
C23 C24 1.490(3)
C25 H25A 0.9600
C25 H25B 0.9600
C25 H25C 0.9600
C26 O1 1.423(4)
C26 H26A 0.9600
C26 H26B 0.9600
C26 H26C 0.9600

loop_
_cod_related_entry_id
_cod_related_entry_database
_cod_related_entry_code
1 ChemSpider 21159275
